data_2311024
loop_
_publ_author_name
'Yoon, Y.K.'
'Carpenter, G.B.'

_publ_section_title
;
 The crystal structure of hydrogen chloride monohydrate
;
_journal_name_full 'Acta Crystallographica (1,1948-23,1967)'
_journal_page_first 17
_journal_page_last 20
_journal_volume 12
_journal_year 1959
_chemical_formula_sum 'Cl H3 O'
_chemical_name_systematic 'H Cl (H2 O)'
_space_group_IT_number 166
_symmetry_space_group_name_Hall '-P 3* 2'
_symmetry_space_group_name_H-M 'R -3 m :R'
_cell_angle_alpha 73.5
_cell_angle_beta 73.5
_cell_angle_gamma 73.5
_cell_formula_units_Z 1
_cell_length_a 4.05
_cell_length_b 4.05
_cell_length_c 4.05
_cell_volume 59.559
_citation_journal_id_ASTM ACCRA9
_cod_data_source_file Yoon_ACCRA9_1959_1356.cif
_cod_data_source_block H3Cl1O1
_cod_original_cell_volume 59.55883
_cod_original_sg_symbol_Hall '-R 3 2" (-y+z,x+z,-x+y+z)'
_cod_original_formula_sum 'H3 Cl1 O1'
_cod_database_code 2311024

loop_
_symmetry_equiv_pos_as_xyz
x,y,z
z,x,y
y,z,x
-y,-x,-z
-z,-y,-x
-x,-z,-y
-x,-y,-z
-z,-x,-y
-y,-z,-x
y,x,z
z,y,x
x,z,y

loop_
_atom_site_label
_atom_site_type_symbol
_atom_site_fract_x
_atom_site_fract_y
_atom_site_fract_z
_atom_site_occupancy
_atom_site_U_iso_or_equiv
Cl1 Cl-1 0 0 0 1 0.0
O1 O-2 0.44 0.44 0.44 0.5 0.0
H1 H+1 0.308 0.308 0.648 0.5 0.0
